data_7246533
loop_
_publ_author_name
'ul Nisa, Zaib'
'Ashashi, Nargis Akhter'
'Singhaal, Richa'
'Ahmad, Musheer'
'Gomila, Rosa M.'
'Frontera, Antonio'
'Sheikh, Haq Nawaz'

_publ_section_title
;
 Selective and efficient detection of Pb2+ in aqueous solution by
 lanthanoid-organic frameworks bearing pyridine-3,4-dicarboxylic acid and
 glutaric acid
;
_journal_issue 16
_journal_name_full CrystEngComm
_journal_page_first 2418
_journal_page_last 2440
_journal_paper_doi 10.1039/D3CE00099K
_journal_volume 25
_journal_year 2023
_chemical_formula_moiety 'C19 H20 N2 O16 Tb2'
_chemical_formula_sum 'C19 H20 N2 O16 Tb2'
_chemical_formula_weight 850.23
_space_group_crystal_system monoclinic
_space_group_IT_number 11
_space_group_name_Hall '-P 2yb'
_space_group_name_H-M_alt 'P 1 21/m 1'
_atom_sites_solution_hydrogens mixed
_audit_creation_method SHELXL-2016/6
_audit_update_record
;
2022-08-16 deposited with the CCDC.	2023-03-29 downloaded from the CCDC.
;
_cell_angle_alpha 90
_cell_angle_beta 101.548(2)
_cell_angle_gamma 90
_cell_formula_units_Z 2
_cell_length_a 5.95780(10)
_cell_length_b 26.4881(5)
_cell_length_c 11.3463(2)
_cell_measurement_reflns_used 9190
_cell_measurement_temperature 298(2)
_cell_measurement_theta_max 28.18
_cell_measurement_theta_min 2.33
_cell_volume 1754.32(6)
_computing_cell_refinement 'Bruker SAINT'
_computing_data_collection 'Bruker APEX3'
_computing_data_reduction 'Bruker SAINT'
_computing_molecular_graphics 'Bruker SHELXTL'
_computing_publication_material 'Bruker SHELXTL'
_computing_structure_refinement 'SHELXL-2016/6 (Sheldrick, 2016)'
_computing_structure_solution 'SHELXT 2014/5 (Sheldrick, 2014)'
_diffrn_ambient_temperature 298(2)
_diffrn_measured_fraction_theta_full 0.999
_diffrn_measured_fraction_theta_max 0.975
_diffrn_measurement_device_type 'Bruker APEX-III CCD'
_diffrn_measurement_method '\f and \w scans'
_diffrn_radiation_type MoK\a
_diffrn_radiation_wavelength 0.71073
_diffrn_reflns_av_R_equivalents 0.0874
_diffrn_reflns_av_unetI/netI 0.0309
_diffrn_reflns_Laue_measured_fraction_full 0.999
_diffrn_reflns_Laue_measured_fraction_max 0.975
_diffrn_reflns_limit_h_max 7
_diffrn_reflns_limit_h_min -7
_diffrn_reflns_limit_k_max 33
_diffrn_reflns_limit_k_min -33
_diffrn_reflns_limit_l_max 14
_diffrn_reflns_limit_l_min -14
_diffrn_reflns_number 51252
_diffrn_reflns_point_group_measured_fraction_full 0.999
_diffrn_reflns_point_group_measured_fraction_max 0.975
_diffrn_reflns_theta_full 25.242
_diffrn_reflns_theta_max 27.179
_diffrn_reflns_theta_min 1.832
_exptl_absorpt_coefficient_mu 4.057
_exptl_absorpt_correction_T_max 0.798
_exptl_absorpt_correction_T_min 0.689
_exptl_absorpt_correction_type multi-scan
_exptl_absorpt_process_details 'SADABS-2016/2 - Bruker AXS area detector scaling and absorption correction'
_exptl_crystal_colour White
_exptl_crystal_density_diffrn 1.610
_exptl_crystal_description Block
_exptl_crystal_F_000 812
_exptl_crystal_size_max 0.11
_exptl_crystal_size_mid 0.08
_exptl_crystal_size_min 0.06
_refine_diff_density_max 2.971
_refine_diff_density_min -1.636
_refine_diff_density_rms 0.299
_refine_ls_extinction_method none
_refine_ls_goodness_of_fit_ref 1.274
_refine_ls_hydrogen_treatment mixed
_refine_ls_matrix_type full
_refine_ls_number_parameters 190
_refine_ls_number_reflns 3890
_refine_ls_number_restraints 6
_refine_ls_restrained_S_all 1.273
_refine_ls_R_factor_all 0.0817
_refine_ls_R_factor_gt 0.0776
_refine_ls_shift/su_max 0.000
_refine_ls_shift/su_mean 0.000
_refine_ls_structure_factor_coef Fsqd
_refine_ls_weighting_details 'w=1/[\s^2^(Fo^2^)+(0.0674P)^2^+45.2878P] where P=(Fo^2^+2Fc^2^)/3'
_refine_ls_weighting_scheme calc
_refine_ls_wR_factor_gt 0.1947
_refine_ls_wR_factor_ref 0.1966
_reflns_Friedel_coverage 0.000
_reflns_number_gt 3654
_reflns_number_total 3890
_reflns_threshold_expression 'I > 2\s(I)'
_cod_data_source_file d3ce00099k2.cif
_cod_data_source_block shelx_CCDC3
_cod_depositor_comments
;
The following automatic conversions were performed:

data item '_exptl_absorpt_correction_type' value 'Multi-scan' was
changed to 'multi-scan' in accordance with the
/home/data/users/saulius/crontab/automatic-downloads/rss-feeds/RSC/lib/dictionaries/cif_core.dic
dictionary named 'cif_core.dic' version 2.4.2 last updated on
2011-04-26.

Automatic conversion script
Id: cif_fix_values 7556 2019-12-06 15:28:31Z antanas 

 Adding full bibliography for 7246530--7246534.cif.
;
_cod_original_sg_symbol_H-M 'P 21/m'
_cod_database_code 7246533
_shelx_shelxl_version_number 2016/6
_shelx_space_group_comment
;
The symmetry employed for this shelxl refinement is uniquely defined
by the following loop, which should always be used as a source of
symmetry information in preference to the above space-group names.
They are only intended as comments.
;

loop_
_space_group_symop_operation_xyz
'x, y, z'
'-x, y+1/2, -z'
'-x, -y, -z'
'x, -y-1/2, z'

loop_
_atom_site_label
_atom_site_type_symbol
_atom_site_fract_x
_atom_site_fract_y
_atom_site_fract_z
_atom_site_U_iso_or_equiv
_atom_site_adp_type
_atom_site_occupancy
_atom_site_site_symmetry_order
_atom_site_calc_flag
_atom_site_refinement_flags_posn
_atom_site_refinement_flags_adp
_atom_site_refinement_flags_occupancy
_atom_site_disorder_assembly
_atom_site_disorder_group
C1 C 0.743(2) 0.1544(4) 0.8444(12) 0.027(2) Uani 1 1 d . . . . .
C2 C 0.867(3) 0.2027(5) 0.8253(18) 0.051(4) Uani 1 1 d . . . . .
H2A H 1.018919 0.201944 0.876049 0.061 Uiso 1 1 calc R U . . .
H2B H 0.885670 0.203944 0.742310 0.061 Uiso 1 1 calc R U . . .
C3 C 0.745(5) 0.250000 0.853(3) 0.062(8) Uani 1 2 d S T P . .
H3A H 0.735646 0.250000 0.936962 0.074 Uiso 1 2 calc R U P . .
H3B H 0.590583 0.249999 0.805358 0.074 Uiso 1 2 calc R U P . .
C4 C 0.7643(19) -0.0011(4) 0.7501(10) 0.020(2) Uani 1 1 d . . . . .
C5 C 0.8975(19) -0.0320(4) 0.6795(10) 0.023(2) Uani 1 1 d . . . . .
C6 C 1.1069(19) -0.0533(4) 0.7297(10) 0.022(2) Uani 1 1 d . . . . .
C7 C 1.227(2) -0.0797(5) 0.6573(11) 0.034(3) Uani 1 1 d . . . . .
H7 H 1.370463 -0.093286 0.688800 0.041 Uiso 1 1 calc R U . . .
C8 C 1.128(3) -0.0854(6) 0.5369(13) 0.045(4) Uani 1 1 d . . . . .
H8 H 1.209932 -0.102941 0.488254 0.054 Uiso 1 1 calc R U . . .
C9 C 0.810(2) -0.0404(5) 0.5573(11) 0.031(3) Uani 1 1 d . . . . .
H9 H 0.667644 -0.027086 0.523195 0.037 Uiso 1 1 calc R U . . .
C11 C 1.2129(18) -0.0505(4) 0.8626(9) 0.020(2) Uani 1 1 d . . . . .
N1 N 0.924(2) -0.0671(5) 0.4868(10) 0.038(3) Uani 1 1 d . . . . .
O1 O 0.8206(18) 0.1133(3) 0.8138(10) 0.041(2) Uani 1 1 d . . . . .
O2 O 0.5686(16) 0.1544(3) 0.8906(9) 0.038(2) Uani 1 1 d . . . . .
O1W O 0.2175(15) 0.0849(4) 0.7491(8) 0.035(2) Uani 1 1 d D . . . .
H11W H 0.099(13) 0.096(6) 0.765(11) 0.041 Uiso 1 1 d D U . . .
H12W H 0.18(2) 0.077(6) 0.678(4) 0.041 Uiso 1 1 d D U . . .
O3 O 0.5895(14) 0.0226(4) 0.6989(7) 0.032(2) Uani 1 1 d . . . . .
O2W O 0.2778(16) 0.0867(4) 1.0084(8) 0.035(2) Uani 1 1 d D . . . .
H21W H 0.398(11) 0.081(6) 1.055(10) 0.042 Uiso 1 1 d D U . . .
H22W H 0.180(15) 0.073(5) 1.038(11) 0.042 Uiso 1 1 d D U . . .
O4 O 0.8325(13) 0.0012(3) 0.8644(7) 0.0215(16) Uani 1 1 d . . . . .
O5 O 1.1801(15) -0.0858(3) 0.9283(7) 0.0294(18) Uani 1 1 d . . . . .
O6 O 0.3494(13) -0.0147(3) 0.9043(7) 0.0242(16) Uani 1 1 d . . . . .
Tb1 Tb 0.54410(8) 0.06211(2) 0.88860(4) 0.0204(2) Uani 1 1 d . . . . .

loop_
_atom_site_aniso_label
_atom_site_aniso_U_11
_atom_site_aniso_U_22
_atom_site_aniso_U_33
_atom_site_aniso_U_23
_atom_site_aniso_U_13
_atom_site_aniso_U_12
C1 0.024(6) 0.022(5) 0.037(7) 0.001(5) 0.007(5) 0.003(4)
C2 0.053(9) 0.020(6) 0.090(13) 0.000(7) 0.042(9) 0.002(6)
C3 0.091(19) 0.017(9) 0.10(2) 0.000 0.066(17) 0.000
C4 0.021(5) 0.022(5) 0.018(5) 0.000(4) 0.001(4) -0.001(4)
C5 0.020(5) 0.026(5) 0.020(5) 0.002(4) -0.002(4) 0.003(4)
C6 0.021(5) 0.027(6) 0.017(5) -0.005(4) -0.001(4) -0.005(4)
C7 0.026(6) 0.048(8) 0.027(6) -0.011(5) 0.000(5) 0.011(5)
C8 0.045(8) 0.061(10) 0.030(7) -0.011(7) 0.008(6) 0.021(7)
C9 0.027(6) 0.044(7) 0.020(6) -0.005(5) 0.003(5) 0.004(5)
C11 0.016(5) 0.023(5) 0.019(5) -0.008(4) -0.002(4) 0.001(4)
N1 0.041(6) 0.049(7) 0.023(5) -0.012(5) 0.003(5) 0.005(5)
O1 0.052(6) 0.026(4) 0.055(6) -0.003(4) 0.036(5) -0.001(4)
O2 0.035(5) 0.026(4) 0.056(6) 0.001(4) 0.019(5) 0.001(4)
O1W 0.025(4) 0.059(6) 0.018(4) -0.004(4) -0.001(3) 0.014(4)
O3 0.024(4) 0.050(5) 0.018(4) -0.002(4) -0.004(3) 0.018(4)
O2W 0.027(4) 0.045(5) 0.035(5) 0.008(4) 0.012(4) 0.011(4)
O4 0.022(4) 0.027(4) 0.014(3) -0.003(3) 0.002(3) 0.004(3)
O5 0.031(4) 0.032(4) 0.022(4) 0.007(3) -0.003(3) -0.005(4)
O6 0.013(3) 0.033(4) 0.023(4) -0.004(3) -0.005(3) -0.004(3)
Tb1 0.0187(3) 0.0217(3) 0.0205(3) -0.0003(2) 0.00342(19) 0.0018(2)

loop_
_atom_type_symbol
_atom_type_description
_atom_type_scat_dispersion_real
_atom_type_scat_dispersion_imag
_atom_type_scat_source
C C 0.0033 0.0016 'International Tables Vol C Tables 4.2.6.8 and 6.1.1.4'
H H 0.0000 0.0000 'International Tables Vol C Tables 4.2.6.8 and 6.1.1.4'
N N 0.0061 0.0033 'International Tables Vol C Tables 4.2.6.8 and 6.1.1.4'
O O 0.0106 0.0060 'International Tables Vol C Tables 4.2.6.8 and 6.1.1.4'
Tb Tb -0.1723 4.1537 'International Tables Vol C Tables 4.2.6.8 and 6.1.1.4'

loop_
_geom_angle_atom_site_label_1
_geom_angle_atom_site_label_2
_geom_angle_atom_site_label_3
_geom_angle
_geom_angle_site_symmetry_1
_geom_angle_site_symmetry_3
_geom_angle_publ_flag
O2 C1 O1 119.6(11) . . ?
O2 C1 C2 122.0(11) . . ?
O1 C1 C2 118.4(11) . . ?
O2 C1 Tb1 60.6(6) . . ?
O1 C1 Tb1 59.1(6) . . ?
C2 C1 Tb1 175.8(10) . . ?
C3 C2 C1 113.7(12) . . ?
C3 C2 H2A 108.8 . . ?
C1 C2 H2A 108.8 . . ?
C3 C2 H2B 108.8 . . ?
C1 C2 H2B 108.8 . . ?
H2A C2 H2B 107.7 . . ?
C2 C3 C2 112.1(18) . 4_565 ?
C2 C3 H3A 109.2 . . ?
C2 C3 H3A 109.2 4_565 . ?
C2 C3 H3B 109.2 . . ?
C2 C3 H3B 109.2 4_565 . ?
H3A C3 H3B 107.9 . . ?
O3 C4 O4 120.7(10) . . ?
O3 C4 C5 120.7(10) . . ?
O4 C4 C5 118.6(10) . . ?
O3 C4 Tb1 61.4(6) . . ?
O4 C4 Tb1 59.5(5) . . ?
C5 C4 Tb1 175.4(8) . . ?
C6 C5 C9 118.0(11) . . ?
C6 C5 C4 122.6(10) . . ?
C9 C5 C4 119.4(10) . . ?
C7 C6 C5 119.6(10) . . ?
C7 C6 C11 116.9(10) . . ?
C5 C6 C11 123.5(10) . . ?
C8 C7 C6 118.2(12) . . ?
C8 C7 H7 120.9 . . ?
C6 C7 H7 120.9 . . ?
N1 C8 C7 123.8(12) . . ?
N1 C8 H8 118.1 . . ?
C7 C8 H8 118.1 . . ?
N1 C9 C5 122.8(12) . . ?
N1 C9 H9 118.6 . . ?
C5 C9 H9 118.6 . . ?
O5 C11 O6 120.3(10) . 1_655 ?
O5 C11 C6 118.6(9) . . ?
O6 C11 C6 120.8(10) 1_655 . ?
O5 C11 Tb1 56.2(6) . 3_757 ?
O6 C11 Tb1 64.2(6) 1_655 3_757 ?
C6 C11 Tb1 169.8(7) . 3_757 ?
C8 N1 C9 117.6(11) . . ?
C1 O1 Tb1 94.3(7) . . ?
C1 O2 Tb1 92.9(7) . . ?
Tb1 O1W H11W 126(9) . . ?
Tb1 O1W H12W 128(9) . . ?
H11W O1W H12W 103(12) . . ?
C4 O3 Tb1 91.9(6) . . ?
Tb1 O2W H21W 73(10) . . ?
Tb1 O2W H22W 137(10) . . ?
H21W O2W H22W 105(11) . . ?
C4 O4 Tb1 93.4(6) . . ?
C11 O5 Tb1 99.1(7) . 3_757 ?
C11 O6 Tb1 153.7(7) 1_455 . ?
C11 O6 Tb1 89.9(6) 1_455 3_657 ?
Tb1 O6 Tb1 116.4(3) . 3_657 ?
O1W Tb1 O6 85.3(3) . . ?
O1W Tb1 O2W 75.8(3) . . ?
O6 Tb1 O2W 78.4(3) . . ?
O1W Tb1 O4 127.8(3) . . ?
O6 Tb1 O4 78.7(3) . . ?
O2W Tb1 O4 145.1(3) . . ?
O1W Tb1 O1 98.7(4) . . ?
O6 Tb1 O1 152.6(3) . . ?
O2W Tb1 O1 128.9(3) . . ?
O4 Tb1 O1 77.5(3) . . ?
O1W Tb1 O2 77.7(4) . . ?
O6 Tb1 O2 152.5(3) . . ?
O2W Tb1 O2 76.5(3) . . ?
O4 Tb1 O2 128.8(3) . . ?
O1 Tb1 O2 53.1(3) . . ?
O1W Tb1 O3 74.8(3) . . ?
O6 Tb1 O3 80.9(3) . . ?
O2W Tb1 O3 145.2(3) . . ?
O4 Tb1 O3 53.8(3) . . ?
O1 Tb1 O3 74.2(3) . . ?
O2 Tb1 O3 114.6(3) . . ?
O1W Tb1 O5 146.6(3) . 3_757 ?
O6 Tb1 O5 114.3(3) . 3_757 ?
O2W Tb1 O5 81.7(3) . 3_757 ?
O4 Tb1 O5 84.0(3) . 3_757 ?
O1 Tb1 O5 76.5(3) . 3_757 ?
O2 Tb1 O5 73.1(3) . 3_757 ?
O3 Tb1 O5 132.6(3) . 3_757 ?
O1W Tb1 O6 138.7(3) . 3_657 ?
O6 Tb1 O6 63.6(3) . 3_657 ?
O2W Tb1 O6 71.9(3) . 3_657 ?
O4 Tb1 O6 74.5(3) . 3_657 ?
O1 Tb1 O6 121.5(3) . 3_657 ?
O2 Tb1 O6 117.8(3) . 3_657 ?
O3 Tb1 O6 122.1(3) . 3_657 ?
O5 Tb1 O6 50.6(3) 3_757 3_657 ?
O1W Tb1 C4 101.3(3) . . ?
O6 Tb1 C4 79.6(3) . . ?
O2W Tb1 C4 158.0(3) . . ?
O4 Tb1 C4 27.2(3) . . ?
O1 Tb1 C4 73.1(3) . . ?
O2 Tb1 C4 124.7(3) . . ?
O3 Tb1 C4 26.7(3) . . ?
O5 Tb1 C4 108.6(3) 3_757 . ?
O6 Tb1 C4 99.2(3) 3_657 . ?
O1W Tb1 C1 88.7(4) . . ?
O6 Tb1 C1 173.6(3) . . ?
O2W Tb1 C1 102.6(3) . . ?
O4 Tb1 C1 103.1(3) . . ?
O1 Tb1 C1 26.6(3) . . ?
O2 Tb1 C1 26.5(3) . . ?
O3 Tb1 C1 95.2(3) . . ?
O5 Tb1 C1 72.2(3) 3_757 . ?
O6 Tb1 C1 122.8(3) 3_657 . ?
C4 Tb1 C1 99.1(3) . . ?
O1W Tb1 C11 150.4(3) . 3_757 ?
O6 Tb1 C11 89.6(3) . 3_757 ?
O2W Tb1 C11 74.6(3) . 3_757 ?
O4 Tb1 C11 79.2(3) . 3_757 ?
O1 Tb1 C11 99.1(4) . 3_757 ?
O2 Tb1 C11 94.5(3) . 3_757 ?
O3 Tb1 C11 133.0(3) . 3_757 ?
O5 Tb1 C11 24.7(3) 3_757 3_757 ?
O6 Tb1 C11 26.0(3) 3_657 3_757 ?
C4 Tb1 C11 106.4(3) . 3_757 ?
C1 Tb1 C11 96.8(3) . 3_757 ?
O1W Tb1 H21W 96(2) . . ?
O6 Tb1 H21W 81(4) . . ?
O2W Tb1 H21W 20(2) . . ?
O4 Tb1 H21W 129(2) . . ?
O1 Tb1 H21W 125(4) . . ?
O2 Tb1 H21W 79(4) . . ?
O3 Tb1 H21W 160(3) . . ?
O5 Tb1 H21W 63.1(14) 3_757 . ?
O6 Tb1 H21W 55(2) 3_657 . ?
C4 Tb1 H21W 153(3) . . ?
C1 Tb1 H21W 102(4) . . ?
C11 Tb1 H21W 54.6(7) 3_757 . ?

loop_
_geom_bond_atom_site_label_1
_geom_bond_atom_site_label_2
_geom_bond_distance
_geom_bond_site_symmetry_2
_geom_bond_publ_flag
C1 O2 1.255(15) . ?
C1 O1 1.260(15) . ?
C1 C2 1.512(18) . ?
C1 Tb1 2.807(12) . ?
C2 C3 1.512(18) . ?
C2 H2A 0.9700 . ?
C2 H2B 0.9700 . ?
C3 H3A 0.9700 . ?
C3 H3B 0.9700 . ?
C4 O3 1.255(14) . ?
C4 O4 1.280(13) . ?
C4 C5 1.482(15) . ?
C4 Tb1 2.797(11) . ?
C5 C6 1.383(15) . ?
C5 C9 1.398(16) . ?
C6 C7 1.382(16) . ?
C6 C11 1.515(14) . ?
C7 C8 1.383(18) . ?
C7 H7 0.9300 . ?
C8 N1 1.328(18) . ?
C8 H8 0.9300 . ?
C9 N1 1.347(16) . ?
C9 H9 0.9300 . ?
C11 O5 1.236(14) . ?
C11 O6 1.278(13) 1_655 ?
C11 Tb1 2.920(10) 3_757 ?
O1 Tb1 2.415(9) . ?
O2 Tb1 2.449(9) . ?
O1W Tb1 2.329(8) . ?
O1W H11W 0.82(11) . ?
O1W H12W 0.82(5) . ?
O3 Tb1 2.457(8) . ?
O2W Tb1 2.378(9) . ?
O2W H21W 0.82(9) . ?
O2W H22W 0.81(10) . ?
O4 Tb1 2.413(7) . ?
O5 Tb1 2.458(8) 3_757 ?
O6 Tb1 2.366(8) . ?
O6 Tb1 2.628(8) 3_657 ?
Tb1 H21W 2.28(14) . ?

loop_
_geom_torsion_atom_site_label_1
_geom_torsion_atom_site_label_2
_geom_torsion_atom_site_label_3
_geom_torsion_atom_site_label_4
_geom_torsion
_geom_torsion_site_symmetry_1
_geom_torsion_site_symmetry_2
_geom_torsion_site_symmetry_3
_geom_torsion_site_symmetry_4
_geom_torsion_publ_flag
O2 C1 C2 C3 -7(3) . . . . ?
O1 C1 C2 C3 173.8(19) . . . . ?
C1 C2 C3 C2 -176.5(15) . . . 4_565 ?
O3 C4 C5 C6 171.2(11) . . . . ?
O4 C4 C5 C6 -8.1(17) . . . . ?
O3 C4 C5 C9 -9.0(17) . . . . ?
O4 C4 C5 C9 171.7(11) . . . . ?
C9 C5 C6 C7 3.2(18) . . . . ?
C4 C5 C6 C7 -177.0(12) . . . . ?
C9 C5 C6 C11 -175.2(11) . . . . ?
C4 C5 C6 C11 4.6(18) . . . . ?
C5 C6 C7 C8 -2(2) . . . . ?
C11 C6 C7 C8 176.3(13) . . . . ?
C6 C7 C8 N1 0(3) . . . . ?
C6 C5 C9 N1 -2(2) . . . . ?
C4 C5 C9 N1 178.5(12) . . . . ?
C7 C6 C11 O5 -84.2(14) . . . . ?
C5 C6 C11 O5 94.2(14) . . . . ?
C7 C6 C11 O6 89.8(14) . . . 1_655 ?
C5 C6 C11 O6 -91.8(14) . . . 1_655 ?
C7 C6 C11 Tb1 -27(5) . . . 3_757 ?
C5 C6 C11 Tb1 152(4) . . . 3_757 ?
C7 C8 N1 C9 2(2) . . . . ?
C5 C9 N1 C8 -1(2) . . . . ?
O2 C1 O1 Tb1 -3.1(14) . . . . ?
C2 C1 O1 Tb1 176.2(12) . . . . ?
O1 C1 O2 Tb1 3.0(13) . . . . ?
C2 C1 O2 Tb1 -176.2(13) . . . . ?
O4 C4 O3 Tb1 4.1(11) . . . . ?
C5 C4 O3 Tb1 -175.2(9) . . . . ?
O3 C4 O4 Tb1 -4.2(11) . . . . ?
C5 C4 O4 Tb1 175.2(9) . . . . ?
O6 C11 O5 Tb1 -4.3(11) 1_655 . . 3_757 ?
C6 C11 O5 Tb1 169.7(8) . . . 3_757 ?
